data_4106143
loop_
_publ_author_name
'Torahiko Yamaguchi'
'Akira Sekiguchi'

_publ_section_title
;
 Unusual Reactivity of a Disilyne with 4-Dimethylaminopyridine: Formation
 of an Intramolecularly N-Coordinated Silylene and Its Isomerization to a
 Zwitterionic Silyl Anion
;
_journal_name_full 'Journal of the American Chemical Society'
_journal_page_first 7352
_journal_page_last 7354
_journal_paper_doi 10.1021/ja202605x
_journal_volume 133
_journal_year 2011
_chemical_formula_sum 'C46 H112 N2 Si12'
_chemical_formula_weight 1030.46
_chemical_name_systematic
; 
 ? 
;
_space_group_IT_number 14
_symmetry_cell_setting monoclinic
_symmetry_space_group_name_Hall '-P 2yn'
_symmetry_space_group_name_H-M 'P 1 21/n 1'
_atom_sites_solution_hydrogens geom
_atom_sites_solution_primary direct
_atom_sites_solution_secondary difmap
_audit_creation_method SHELXL-97
_cell_angle_alpha 90.00
_cell_angle_beta 101.1620(10)
_cell_angle_gamma 90.00
_cell_formula_units_Z 4
_cell_length_a 21.1093(17)
_cell_length_b 11.8779(10)
_cell_length_c 26.872(2)
_cell_measurement_reflns_used 5327
_cell_measurement_temperature 150
_cell_measurement_theta_max 25.35
_cell_measurement_theta_min 2.25
_cell_volume 6610.3(9)
_computing_cell_refinement 'APEX2 (Bruker AXS, 2006)'
_computing_data_collection 'APEX2 (Bruker AXS, 2006)'
_computing_data_reduction 'SAINT (Bruker AXS, 2004)'
_computing_molecular_graphics 'XSHEL (Bruker AXS,2002)'
_computing_publication_material 'XCIF (Bruker AXS, 2001)'
_computing_structure_refinement 'SHELXL-97 (Sheldrick, 1997)'
_computing_structure_solution 'SHELXS-97 (Sheldrick, 1997)'
_diffrn_ambient_temperature 150
_diffrn_detector_area_resol_mean 8.333
_diffrn_measured_fraction_theta_full 0.997
_diffrn_measured_fraction_theta_max 0.997
_diffrn_measurement_device_type 'Bruker APEXII CCD area detector'
_diffrn_measurement_method 'phi and omega scans'
_diffrn_radiation_monochromator graphite
_diffrn_radiation_source 'fine-focus sealed tube'
_diffrn_radiation_type MoK\a
_diffrn_radiation_wavelength 0.71073
_diffrn_reflns_av_R_equivalents 0.0533
_diffrn_reflns_av_sigmaI/netI 0.0741
_diffrn_reflns_limit_h_max 25
_diffrn_reflns_limit_h_min -25
_diffrn_reflns_limit_k_max 14
_diffrn_reflns_limit_k_min -12
_diffrn_reflns_limit_l_max 33
_diffrn_reflns_limit_l_min -32
_diffrn_reflns_number 32905
_diffrn_reflns_theta_full 25.89
_diffrn_reflns_theta_max 25.89
_diffrn_reflns_theta_min 1.36
_exptl_absorpt_coefficient_mu 0.264
_exptl_absorpt_correction_T_max 0.9869
_exptl_absorpt_correction_T_min 0.9251
_exptl_absorpt_correction_type empirical
_exptl_absorpt_process_details
;
SADABS Sheldrick 1996
;
_exptl_crystal_colour red
_exptl_crystal_density_diffrn 1.035
_exptl_crystal_description plate
_exptl_crystal_F_000 2280
_exptl_crystal_size_max 0.30
_exptl_crystal_size_mid 0.20
_exptl_crystal_size_min 0.05
_refine_diff_density_max 0.596
_refine_diff_density_min -0.446
_refine_diff_density_rms 0.059
_refine_ls_extinction_method none
_refine_ls_goodness_of_fit_ref 1.005
_refine_ls_hydrogen_treatment mixed
_refine_ls_matrix_type full
_refine_ls_number_parameters 577
_refine_ls_number_reflns 12795
_refine_ls_number_restraints 4
_refine_ls_restrained_S_all 1.006
_refine_ls_R_factor_all 0.0903
_refine_ls_R_factor_gt 0.0481
_refine_ls_shift/su_max 0.005
_refine_ls_shift/su_mean 0.000
_refine_ls_structure_factor_coef Fsqd
_refine_ls_weighting_details 'calc w=1/[\s^2^(Fo^2^)+(0.0585P)^2^+0.5044P] where P=(Fo^2^+2Fc^2^)/3'
_refine_ls_weighting_scheme calc
_refine_ls_wR_factor_gt 0.1082
_refine_ls_wR_factor_ref 0.1245
_reflns_number_gt 8390
_reflns_number_total 12795
_reflns_threshold_expression >2sigma(I)
_cod_data_source_file ja202605x_si_002.cif
_cod_data_source_block tora15ap_0m
_cod_original_cell_volume 6610.2(9)
_cod_original_sg_symbol_H-M 'P 1 21/n 1 '
_cod_database_code 4106143

loop_
_symmetry_equiv_pos_as_xyz
'x, y, z'
'-x+1/2, y+1/2, -z+1/2'
'-x, -y, -z'
'x-1/2, -y-1/2, z-1/2'

loop_
_atom_site_label
_atom_site_type_symbol
_atom_site_fract_x
_atom_site_fract_y
_atom_site_fract_z
_atom_site_U_iso_or_equiv
_atom_site_adp_type
_atom_site_occupancy
_atom_site_symmetry_multiplicity
_atom_site_calc_flag
_atom_site_refinement_flags
C1 C 0.57618(13) 0.7303(2) 0.17482(10) 0.0279(7) Uani 1 1 d .
H1B H 0.6164 0.6893 0.1908 0.034 Uiso 1 1 calc R
C2 C 0.54794(17) 0.6392(3) 0.06049(11) 0.0460(9) Uani 1 1 d .
H2A H 0.5020 0.6374 0.0621 0.069 Uiso 1 1 calc R
H2B H 0.5669 0.5646 0.0689 0.069 Uiso 1 1 calc R
H2C H 0.5529 0.6602 0.0262 0.069 Uiso 1 1 calc R
C3 C 0.56419(16) 0.8837(3) 0.07747(12) 0.0454(9) Uani 1 1 d .
H3A H 0.5729 0.8861 0.0430 0.068 Uiso 1 1 calc R
H3B H 0.5882 0.9441 0.0977 0.068 Uiso 1 1 calc R
H3C H 0.5179 0.8940 0.0763 0.068 Uiso 1 1 calc R
C4 C 0.67832(16) 0.7264(3) 0.10706(14) 0.0560(10) Uani 1 1 d .
H4A H 0.6865 0.7398 0.0729 0.084 Uiso 1 1 calc R
H4B H 0.6914 0.6496 0.1177 0.084 Uiso 1 1 calc R
H4C H 0.7033 0.7803 0.1307 0.084 Uiso 1 1 calc R
C5 C 0.60732(16) 0.8508(3) 0.28174(11) 0.0429(8) Uani 1 1 d .
H5A H 0.6205 0.9235 0.2978 0.064 Uiso 1 1 calc R
H5B H 0.6424 0.7963 0.2911 0.064 Uiso 1 1 calc R
H5C H 0.5688 0.8236 0.2933 0.064 Uiso 1 1 calc R
C6 C 0.66311(16) 0.9409(3) 0.19871(13) 0.0509(9) Uani 1 1 d .
H6A H 0.6582 0.9569 0.1624 0.076 Uiso 1 1 calc R
H6B H 0.7007 0.8921 0.2095 0.076 Uiso 1 1 calc R
H6C H 0.6693 1.0116 0.2178 0.076 Uiso 1 1 calc R
C7 C 0.51925(15) 0.9670(3) 0.19483(12) 0.0438(8) Uani 1 1 d .
H7A H 0.4788 0.9244 0.1900 0.066 Uiso 1 1 calc R
H7B H 0.5220 1.0073 0.1635 0.066 Uiso 1 1 calc R
H7C H 0.5204 1.0212 0.2225 0.066 Uiso 1 1 calc R
C8 C 0.54855(12) 0.4814(2) 0.17333(10) 0.0226(6) Uani 1 1 d .
H8 H 0.5672 0.5026 0.1431 0.027 Uiso 1 1 calc R
C9 C 0.65474(15) 0.5327(3) 0.27434(12) 0.0464(9) Uani 1 1 d .
H9A H 0.6962 0.5050 0.2934 0.070 Uiso 1 1 calc R
H9B H 0.6227 0.5322 0.2963 0.070 Uiso 1 1 calc R
H9C H 0.6601 0.6096 0.2627 0.070 Uiso 1 1 calc R
C10 C 0.69291(15) 0.4377(3) 0.18170(12) 0.0505(10) Uani 1 1 d .
H10A H 0.7051 0.5151 0.1752 0.076 Uiso 1 1 calc R
H10B H 0.6780 0.3988 0.1494 0.076 Uiso 1 1 calc R
H10C H 0.7304 0.3980 0.2012 0.076 Uiso 1 1 calc R
C11 C 0.62500(18) 0.2978(3) 0.24986(15) 0.0651(12) Uani 1 1 d .
H11A H 0.6675 0.2818 0.2706 0.098 Uiso 1 1 calc R
H11B H 0.6141 0.2397 0.2237 0.098 Uiso 1 1 calc R
H11C H 0.5925 0.2984 0.2714 0.098 Uiso 1 1 calc R
C12 C 0.55591(16) 0.2570(3) 0.11823(14) 0.0483(9) Uani 1 1 d .
H12A H 0.5945 0.2402 0.1438 0.072 Uiso 1 1 calc R
H12B H 0.5686 0.2941 0.0891 0.072 Uiso 1 1 calc R
H12C H 0.5331 0.1868 0.1071 0.072 Uiso 1 1 calc R
C13 C 0.46494(15) 0.2705(3) 0.19337(12) 0.0407(8) Uani 1 1 d .
H13A H 0.4449 0.2019 0.1773 0.061 Uiso 1 1 calc R
H13B H 0.4322 0.3165 0.2051 0.061 Uiso 1 1 calc R
H13C H 0.4988 0.2502 0.2224 0.061 Uiso 1 1 calc R
C14 C 0.43518(15) 0.3817(3) 0.09062(11) 0.0388(8) Uani 1 1 d .
H14A H 0.4186 0.3103 0.0750 0.058 Uiso 1 1 calc R
H14B H 0.4521 0.4273 0.0658 0.058 Uiso 1 1 calc R
H14C H 0.4002 0.4226 0.1019 0.058 Uiso 1 1 calc R
C15 C 0.49981(13) 0.6291(2) 0.25475(10) 0.0258(6) Uani 1 1 d .
H15 H 0.5426 0.6498 0.2759 0.031 Uiso 1 1 calc R
C16 C 0.48126(15) 0.5166(3) 0.27515(11) 0.0363(8) Uani 1 1 d .
H16A H 0.4816 0.5234 0.3115 0.054 Uiso 1 1 calc R
H16B H 0.5123 0.4588 0.2696 0.054 Uiso 1 1 calc R
H16C H 0.4379 0.4952 0.2574 0.054 Uiso 1 1 calc R
C17 C 0.45227(14) 0.7198(3) 0.26475(11) 0.0351(7) Uani 1 1 d .
H17A H 0.4083 0.6980 0.2487 0.053 Uiso 1 1 calc R
H17B H 0.4632 0.7917 0.2506 0.053 Uiso 1 1 calc R
H17C H 0.4549 0.7279 0.3014 0.053 Uiso 1 1 calc R
C18 C 0.21700(13) 0.9950(2) 0.06294(10) 0.0255(6) Uani 1 1 d .
H18 H 0.1939 1.0075 0.0272 0.031 Uiso 1 1 calc R
C19 C 0.29547(16) 1.1498(3) 0.14803(12) 0.0464(9) Uani 1 1 d .
H19A H 0.2696 1.1411 0.1744 0.070 Uiso 1 1 calc R
H19B H 0.3177 1.2226 0.1522 0.070 Uiso 1 1 calc R
H19C H 0.3274 1.0890 0.1510 0.070 Uiso 1 1 calc R
C20 C 0.27758(16) 1.2218(3) 0.03566(13) 0.0453(9) Uani 1 1 d .
H20A H 0.2940 1.2948 0.0496 0.068 Uiso 1 1 calc R
H20B H 0.2445 1.2338 0.0051 0.068 Uiso 1 1 calc R
H20C H 0.3132 1.1778 0.0270 0.068 Uiso 1 1 calc R
C21 C 0.17089(17) 1.2363(3) 0.09051(14) 0.0520(9) Uani 1 1 d .
H21A H 0.1513 1.2090 0.1184 0.078 Uiso 1 1 calc R
H21B H 0.1388 1.2344 0.0589 0.078 Uiso 1 1 calc R
H21C H 0.1860 1.3138 0.0975 0.078 Uiso 1 1 calc R
C22 C 0.17042(16) 0.9613(3) 0.16460(12) 0.0453(9) Uani 1 1 d .
H22A H 0.1422 0.9136 0.1807 0.068 Uiso 1 1 calc R
H22B H 0.1641 1.0403 0.1729 0.068 Uiso 1 1 calc R
H22C H 0.2156 0.9401 0.1771 0.068 Uiso 1 1 calc R
C23 C 0.07110(15) 1.0135(3) 0.06791(14) 0.0576(10) Uani 1 1 d .
H23A H 0.0643 1.0153 0.0308 0.086 Uiso 1 1 calc R
H23B H 0.0722 1.0906 0.0810 0.086 Uiso 1 1 calc R
H23C H 0.0357 0.9720 0.0783 0.086 Uiso 1 1 calc R
C24 C 0.12976(14) 0.7894(3) 0.08236(12) 0.0374(8) Uani 1 1 d .
H24A H 0.1105 0.7782 0.0465 0.056 Uiso 1 1 calc R
H24B H 0.0990 0.7659 0.1034 0.056 Uiso 1 1 calc R
H24C H 0.1692 0.7443 0.0911 0.056 Uiso 1 1 calc R
C25 C 0.23532(13) 0.7946(2) -0.00087(10) 0.0247(6) Uani 1 1 d .
H25 H 0.1924 0.7916 0.0096 0.030 Uiso 1 1 calc R
C26 C 0.25332(16) 0.8089(3) -0.11426(11) 0.0481(9) Uani 1 1 d .
H26A H 0.2341 0.8403 -0.1475 0.072 Uiso 1 1 calc R
H26B H 0.2497 0.7267 -0.1154 0.072 Uiso 1 1 calc R
H26C H 0.2990 0.8303 -0.1055 0.072 Uiso 1 1 calc R
C27 C 0.12066(15) 0.8448(3) -0.08698(13) 0.0489(9) Uani 1 1 d .
H27A H 0.1064 0.8831 -0.1195 0.073 Uiso 1 1 calc R
H27B H 0.0980 0.8764 -0.0617 0.073 Uiso 1 1 calc R
H27C H 0.1111 0.7642 -0.0910 0.073 Uiso 1 1 calc R
C28 C 0.2218(2) 1.0207(3) -0.07014(12) 0.0606(11) Uani 1 1 d .
H28A H 0.2681 1.0378 -0.0629 0.091 Uiso 1 1 calc R
H28B H 0.2008 1.0594 -0.0455 0.091 Uiso 1 1 calc R
H28C H 0.2028 1.0462 -0.1044 0.091 Uiso 1 1 calc R
C29 C 0.18596(18) 0.5752(3) -0.05902(13) 0.0551(10) Uani 1 1 d .
H29A H 0.1886 0.6095 -0.0917 0.083 Uiso 1 1 calc R
H29B H 0.1432 0.5894 -0.0513 0.083 Uiso 1 1 calc R
H29C H 0.1930 0.4939 -0.0607 0.083 Uiso 1 1 calc R
C30 C 0.32863(15) 0.5962(3) -0.02361(12) 0.0402(8) Uani 1 1 d .
H30A H 0.3637 0.6219 0.0034 0.060 Uiso 1 1 calc R
H30B H 0.3333 0.6307 -0.0558 0.060 Uiso 1 1 calc R
H30C H 0.3304 0.5141 -0.0265 0.060 Uiso 1 1 calc R
C31 C 0.23930(17) 0.5572(3) 0.04957(12) 0.0426(8) Uani 1 1 d .
H31A H 0.2443 0.4765 0.0436 0.064 Uiso 1 1 calc R
H31B H 0.1962 0.5714 0.0568 0.064 Uiso 1 1 calc R
H31C H 0.2721 0.5811 0.0786 0.064 Uiso 1 1 calc R
C32 C 0.35196(13) 0.9548(2) 0.02915(10) 0.0258(6) Uani 1 1 d .
H32 H 0.3325 1.0102 0.0025 0.031 Uiso 1 1 calc R
C33 C 0.40050(14) 1.0194(3) 0.06878(11) 0.0350(7) Uani 1 1 d .
H33A H 0.4228 0.9667 0.0944 0.052 Uiso 1 1 calc R
H33B H 0.3776 1.0759 0.0852 0.052 Uiso 1 1 calc R
H33C H 0.4322 1.0568 0.0521 0.052 Uiso 1 1 calc R
C34 C 0.38917(14) 0.8681(2) 0.00341(11) 0.0312(7) Uani 1 1 d .
H34A H 0.4243 0.9059 -0.0091 0.047 Uiso 1 1 calc R
H34B H 0.3597 0.8331 -0.0251 0.047 Uiso 1 1 calc R
H34C H 0.4072 0.8100 0.0280 0.047 Uiso 1 1 calc R
C35 C 0.30079(12) 0.6951(2) 0.16068(10) 0.0240(6) Uani 1 1 d .
C36 C 0.24570(13) 0.6730(3) 0.18002(10) 0.0286(7) Uani 1 1 d .
H36 H 0.2164 0.7327 0.1822 0.034 Uiso 1 1 calc R
C37 C 0.23171(14) 0.5652(3) 0.19655(10) 0.0304(7) Uani 1 1 d .
C38 C 0.27798(15) 0.4795(3) 0.19444(11) 0.0350(7) Uani 1 1 d .
H38 H 0.2704 0.4050 0.2048 0.042 Uiso 1 1 calc R
C39 C 0.33322(15) 0.5041(3) 0.17765(11) 0.0332(7) Uani 1 1 d .
H39 H 0.3646 0.4467 0.1776 0.040 Uiso 1 1 calc R
C40 C 0.13130(16) 0.6320(3) 0.21822(13) 0.0506(10) Uani 1 1 d .
H40A H 0.1542 0.6957 0.2367 0.076 Uiso 1 1 calc R
H40B H 0.0988 0.6038 0.2366 0.076 Uiso 1 1 calc R
H40C H 0.1101 0.6566 0.1843 0.076 Uiso 1 1 calc R
C41 C 0.15825(17) 0.4276(3) 0.22372(14) 0.0547(10) Uani 1 1 d .
H41A H 0.1595 0.3807 0.1939 0.082 Uiso 1 1 calc R
H41B H 0.1144 0.4275 0.2308 0.082 Uiso 1 1 calc R
H41C H 0.1883 0.3974 0.2531 0.082 Uiso 1 1 calc R
C42 C 1.0212(6) 0.4301(14) 0.0706(7) 0.387(12) Uani 1 1 d D
H42A H 1.0034 0.4721 0.0396 0.581 Uiso 1 1 calc R
H42B H 1.0079 0.3511 0.0663 0.581 Uiso 1 1 calc R
H42C H 1.0684 0.4347 0.0772 0.581 Uiso 1 1 calc R
C43 C 0.9968(6) 0.4788(15) 0.1137(4) 0.393(15) Uani 1 1 d D
H43A H 1.0314 0.4881 0.1441 0.472 Uiso 1 1 calc R
H43B H 0.9609 0.4342 0.1225 0.472 Uiso 1 1 calc R
C44 C 0.9730(4) 0.5953(8) 0.0887(4) 0.202(5) Uani 1 1 d D
H44A H 1.0109 0.6337 0.0796 0.242 Uiso 1 1 calc R
H44B H 0.9425 0.5794 0.0566 0.242 Uiso 1 1 calc R
C45 C 0.9405(6) 0.6781(11) 0.1189(7) 0.441(17) Uani 1 1 d D
H45A H 0.9025 0.6408 0.1282 0.530 Uiso 1 1 calc R
H45B H 0.9709 0.6964 0.1507 0.530 Uiso 1 1 calc R
C46 C 0.9196(5) 0.7816(8) 0.0929(5) 0.272(6) Uani 1 1 d D
H46A H 0.9292 0.7794 0.0586 0.408 Uiso 1 1 calc R
H46B H 0.9425 0.8451 0.1116 0.408 Uiso 1 1 calc R
H46C H 0.8730 0.7908 0.0907 0.408 Uiso 1 1 calc R
H1A H 0.4040(12) 0.615(2) 0.0876(10) 0.032(8) Uiso 1 1 d .
N1 N 0.34463(11) 0.6087(2) 0.16091(8) 0.0268(5) Uani 1 1 d .
N2 N 0.17693(12) 0.5431(2) 0.21384(10) 0.0422(7) Uani 1 1 d .
Si1 Si 0.40946(4) 0.67266(7) 0.13338(3) 0.02436(18) Uani 1 1 d .
Si2 Si 0.33783(4) 0.82847(7) 0.13756(3) 0.02464(18) Uani 1 1 d .
Si3 Si 0.51225(3) 0.62447(6) 0.18600(3) 0.02098(17) Uani 1 1 d .
Si4 Si 0.28204(4) 0.88567(6) 0.05388(3) 0.02209(18) Uani 1 1 d .
Si5 Si 0.59017(4) 0.74504(8) 0.10692(3) 0.0321(2) Uani 1 1 d .
Si6 Si 0.58878(4) 0.86835(7) 0.21098(3) 0.0318(2) Uani 1 1 d .
Si7 Si 0.62673(4) 0.43985(7) 0.21858(3) 0.0318(2) Uani 1 1 d .
Si8 Si 0.50126(4) 0.35254(7) 0.14633(3) 0.0302(2) Uani 1 1 d .
Si9 Si 0.24141(4) 1.14353(7) 0.08415(3) 0.0345(2) Uani 1 1 d .
Si10 Si 0.14991(4) 0.94161(8) 0.09399(3) 0.0327(2) Uani 1 1 d .
Si11 Si 0.20997(4) 0.86509(7) -0.06542(3) 0.0298(2) Uani 1 1 d .
Si12 Si 0.24938(4) 0.63815(7) -0.00807(3) 0.0303(2) Uani 1 1 d .

loop_
_atom_site_aniso_label
_atom_site_aniso_U_11
_atom_site_aniso_U_22
_atom_site_aniso_U_33
_atom_site_aniso_U_23
_atom_site_aniso_U_13
_atom_site_aniso_U_12
C1 0.0266(15) 0.0297(17) 0.0273(16) 0.0010(13) 0.0047(12) -0.0008(13)
C2 0.062(2) 0.055(2) 0.0272(17) -0.0039(16) 0.0236(16) -0.0054(19)
C3 0.048(2) 0.050(2) 0.0371(19) 0.0129(16) 0.0053(15) -0.0005(18)
C4 0.042(2) 0.069(3) 0.063(2) 0.014(2) 0.0258(18) 0.008(2)
C5 0.049(2) 0.037(2) 0.0374(19) -0.0086(15) -0.0048(15) -0.0020(16)
C6 0.041(2) 0.051(2) 0.057(2) -0.0015(18) -0.0019(17) -0.0192(18)
C7 0.047(2) 0.0338(19) 0.047(2) -0.0040(15) -0.0007(16) 0.0039(16)
C8 0.0227(14) 0.0250(15) 0.0206(14) -0.0004(11) 0.0053(11) 0.0003(12)
C9 0.0383(19) 0.060(2) 0.0348(18) -0.0085(17) -0.0071(15) 0.0203(18)
C10 0.0325(18) 0.076(3) 0.042(2) -0.0128(19) 0.0046(15) 0.0126(19)
C11 0.055(2) 0.049(3) 0.082(3) 0.022(2) -0.010(2) 0.013(2)
C12 0.046(2) 0.034(2) 0.068(2) -0.0190(18) 0.0201(18) -0.0016(17)
C13 0.0369(18) 0.0305(19) 0.057(2) 0.0052(16) 0.0141(16) -0.0008(15)
C14 0.0441(19) 0.0310(18) 0.0401(19) -0.0106(15) 0.0050(15) -0.0071(16)
C15 0.0249(15) 0.0323(17) 0.0205(14) 0.0010(12) 0.0053(11) 0.0066(13)
C16 0.0404(18) 0.044(2) 0.0278(16) 0.0052(14) 0.0139(14) 0.0053(16)
C17 0.0358(17) 0.042(2) 0.0295(17) -0.0041(14) 0.0111(13) 0.0085(15)
C18 0.0276(15) 0.0253(16) 0.0219(14) -0.0010(12) 0.0005(12) 0.0045(13)
C19 0.049(2) 0.040(2) 0.046(2) -0.0159(16) -0.0010(16) -0.0015(17)
C20 0.050(2) 0.0271(18) 0.057(2) 0.0018(16) 0.0070(17) -0.0026(16)
C21 0.055(2) 0.037(2) 0.064(2) -0.0079(18) 0.0118(18) 0.0160(18)
C22 0.045(2) 0.053(2) 0.042(2) -0.0078(17) 0.0187(16) 0.0055(18)
C23 0.0295(19) 0.066(3) 0.076(3) -0.001(2) 0.0057(18) 0.0109(19)
C24 0.0302(17) 0.047(2) 0.0367(18) 0.0032(15) 0.0098(14) -0.0042(16)
C25 0.0251(15) 0.0240(16) 0.0245(15) -0.0010(12) 0.0036(12) -0.0008(13)
C26 0.053(2) 0.066(3) 0.0247(17) 0.0086(16) 0.0062(15) 0.018(2)
C27 0.0349(19) 0.060(2) 0.047(2) 0.0093(18) -0.0039(15) 0.0048(18)
C28 0.101(3) 0.040(2) 0.032(2) 0.0077(16) -0.0084(19) -0.007(2)
C29 0.066(3) 0.035(2) 0.053(2) -0.0120(17) -0.0138(19) -0.0045(19)
C30 0.050(2) 0.0321(18) 0.0379(19) -0.0037(15) 0.0075(15) 0.0093(16)
C31 0.060(2) 0.0251(18) 0.043(2) 0.0016(15) 0.0104(16) -0.0042(17)
C32 0.0302(16) 0.0225(15) 0.0242(15) 0.0049(12) 0.0041(12) -0.0003(13)
C33 0.0303(17) 0.0361(19) 0.0385(18) -0.0037(14) 0.0064(14) -0.0065(15)
C34 0.0293(16) 0.0330(18) 0.0331(17) 0.0017(13) 0.0110(13) -0.0004(14)
C35 0.0223(14) 0.0296(17) 0.0203(14) -0.0004(12) 0.0042(11) -0.0010(13)
C36 0.0280(16) 0.0354(18) 0.0221(15) 0.0021(13) 0.0043(12) 0.0003(14)
C37 0.0273(16) 0.0421(19) 0.0225(15) 0.0033(13) 0.0060(12) -0.0073(15)
C38 0.0402(18) 0.0324(18) 0.0327(17) 0.0072(14) 0.0077(14) -0.0080(16)
C39 0.0362(18) 0.0304(18) 0.0331(17) 0.0087(14) 0.0067(14) 0.0041(15)
C40 0.0335(19) 0.073(3) 0.050(2) 0.0039(19) 0.0220(16) -0.0038(19)
C41 0.050(2) 0.065(3) 0.052(2) 0.0139(19) 0.0170(18) -0.022(2)
C42 0.210(12) 0.46(3) 0.54(3) -0.10(2) 0.187(16) 0.082(14)
C43 0.223(14) 0.65(4) 0.238(14) 0.188(19) -0.117(11) -0.28(2)
C44 0.101(6) 0.180(9) 0.290(13) 0.065(9) -0.048(7) -0.086(6)
C45 0.180(12) 0.246(17) 0.88(5) -0.22(2) 0.051(18) 0.072(12)
C46 0.215(11) 0.145(8) 0.470(19) 0.013(10) 0.104(12) 0.099(8)
N1 0.0259(13) 0.0280(14) 0.0271(13) 0.0058(11) 0.0066(10) 0.0013(11)
N2 0.0373(16) 0.0539(19) 0.0393(16) 0.0044(13) 0.0174(12) -0.0120(14)
Si1 0.0210(4) 0.0292(5) 0.0233(4) 0.0039(3) 0.0054(3) 0.0019(4)
Si2 0.0219(4) 0.0275(4) 0.0242(4) 0.0030(3) 0.0037(3) 0.0007(4)
Si3 0.0205(4) 0.0224(4) 0.0206(4) 0.0006(3) 0.0050(3) 0.0015(3)
Si4 0.0218(4) 0.0224(4) 0.0217(4) -0.0002(3) 0.0031(3) 0.0002(3)
Si5 0.0293(5) 0.0381(5) 0.0317(5) 0.0061(4) 0.0131(4) -0.0023(4)
Si6 0.0293(5) 0.0268(5) 0.0360(5) -0.0013(4) -0.0022(4) -0.0039(4)
Si7 0.0275(4) 0.0358(5) 0.0305(5) -0.0028(4) 0.0011(4) 0.0104(4)
Si8 0.0311(5) 0.0248(5) 0.0361(5) -0.0038(4) 0.0099(4) -0.0008(4)
Si9 0.0366(5) 0.0263(5) 0.0389(5) -0.0072(4) 0.0031(4) 0.0037(4)
Si10 0.0235(4) 0.0407(5) 0.0345(5) -0.0010(4) 0.0066(4) 0.0051(4)
Si11 0.0333(5) 0.0317(5) 0.0224(4) 0.0003(3) 0.0005(3) 0.0029(4)
Si12 0.0377(5) 0.0238(5) 0.0276(4) -0.0037(3) 0.0016(4) 0.0003(4)

loop_
_atom_type_symbol
_atom_type_description
_atom_type_scat_dispersion_real
_atom_type_scat_dispersion_imag
_atom_type_scat_source
C C 0.0033 0.0016 'International Tables Vol C Tables 4.2.6.8 and 6.1.1.4'
H H 0.0000 0.0000 'International Tables Vol C Tables 4.2.6.8 and 6.1.1.4'
N N 0.0061 0.0033 'International Tables Vol C Tables 4.2.6.8 and 6.1.1.4'
Si Si 0.0817 0.0704 'International Tables Vol C Tables 4.2.6.8 and 6.1.1.4'

loop_
_geom_angle_atom_site_label_1
_geom_angle_atom_site_label_2
_geom_angle_atom_site_label_3
_geom_angle
Si6 C1 Si3 121.40(14)
Si6 C1 Si5 112.17(14)
Si3 C1 Si5 117.04(14)
Si6 C1 H1B 100.3
Si3 C1 H1B 100.3
Si5 C1 H1B 100.3
Si5 C2 H2A 109.5
Si5 C2 H2B 109.5
H2A C2 H2B 109.5
Si5 C2 H2C 109.5
H2A C2 H2C 109.5
H2B C2 H2C 109.5
Si5 C3 H3A 109.5
Si5 C3 H3B 109.5
H3A C3 H3B 109.5
Si5 C3 H3C 109.5
H3A C3 H3C 109.5
H3B C3 H3C 109.5
Si5 C4 H4A 109.5
Si5 C4 H4B 109.5
H4A C4 H4B 109.5
Si5 C4 H4C 109.5
H4A C4 H4C 109.5
H4B C4 H4C 109.5
Si6 C5 H5A 109.5
Si6 C5 H5B 109.5
H5A C5 H5B 109.5
Si6 C5 H5C 109.5
H5A C5 H5C 109.5
H5B C5 H5C 109.5
Si6 C6 H6A 109.5
Si6 C6 H6B 109.5
H6A C6 H6B 109.5
Si6 C6 H6C 109.5
H6A C6 H6C 109.5
H6B C6 H6C 109.5
Si6 C7 H7A 109.5
Si6 C7 H7B 109.5
H7A C7 H7B 109.5
Si6 C7 H7C 109.5
H7A C7 H7C 109.5
H7B C7 H7C 109.5
Si8 C8 Si7 111.12(14)
Si8 C8 Si3 125.74(14)
Si7 C8 Si3 116.08(13)
Si8 C8 H8 98.9
Si7 C8 H8 98.9
Si3 C8 H8 98.9
Si7 C9 H9A 109.5
Si7 C9 H9B 109.5
H9A C9 H9B 109.5
Si7 C9 H9C 109.5
H9A C9 H9C 109.5
H9B C9 H9C 109.5
Si7 C10 H10A 109.5
Si7 C10 H10B 109.5
H10A C10 H10B 109.5
Si7 C10 H10C 109.5
H10A C10 H10C 109.5
H10B C10 H10C 109.5
Si7 C11 H11A 109.5
Si7 C11 H11B 109.5
H11A C11 H11B 109.5
Si7 C11 H11C 109.5
H11A C11 H11C 109.5
H11B C11 H11C 109.5
Si8 C12 H12A 109.5
Si8 C12 H12B 109.5
H12A C12 H12B 109.5
Si8 C12 H12C 109.5
H12A C12 H12C 109.5
H12B C12 H12C 109.5
Si8 C13 H13A 109.5
Si8 C13 H13B 109.5
H13A C13 H13B 109.5
Si8 C13 H13C 109.5
H13A C13 H13C 109.5
H13B C13 H13C 109.5
Si8 C14 H14A 109.5
Si8 C14 H14B 109.5
H14A C14 H14B 109.5
Si8 C14 H14C 109.5
H14A C14 H14C 109.5
H14B C14 H14C 109.5
C16 C15 C17 109.3(2)
C16 C15 Si3 114.46(19)
C17 C15 Si3 113.96(19)
C16 C15 H15 106.1
C17 C15 H15 106.1
Si3 C15 H15 106.1
C15 C16 H16A 109.5
C15 C16 H16B 109.5
H16A C16 H16B 109.5
C15 C16 H16C 109.5
H16A C16 H16C 109.5
H16B C16 H16C 109.5
C15 C17 H17A 109.5
C15 C17 H17B 109.5
H17A C17 H17B 109.5
C15 C17 H17C 109.5
H17A C17 H17C 109.5
H17B C17 H17C 109.5
Si10 C18 Si9 111.34(14)
Si10 C18 Si4 116.13(14)
Si9 C18 Si4 120.23(14)
Si10 C18 H18 101.8
Si9 C18 H18 101.8
Si4 C18 H18 101.8
Si9 C19 H19A 109.5
Si9 C19 H19B 109.5
H19A C19 H19B 109.5
Si9 C19 H19C 109.5
H19A C19 H19C 109.5
H19B C19 H19C 109.5
Si9 C20 H20A 109.5
Si9 C20 H20B 109.5
H20A C20 H20B 109.5
Si9 C20 H20C 109.5
H20A C20 H20C 109.5
H20B C20 H20C 109.5
Si9 C21 H21A 109.5
Si9 C21 H21B 109.5
H21A C21 H21B 109.5
Si9 C21 H21C 109.5
H21A C21 H21C 109.5
H21B C21 H21C 109.5
Si10 C22 H22A 109.5
Si10 C22 H22B 109.5
H22A C22 H22B 109.5
Si10 C22 H22C 109.5
H22A C22 H22C 109.5
H22B C22 H22C 109.5
Si10 C23 H23A 109.5
Si10 C23 H23B 109.5
H23A C23 H23B 109.5
Si10 C23 H23C 109.5
H23A C23 H23C 109.5
H23B C23 H23C 109.5
Si10 C24 H24A 109.5
Si10 C24 H24B 109.5
H24A C24 H24B 109.5
Si10 C24 H24C 109.5
H24A C24 H24C 109.5
H24B C24 H24C 109.5
Si12 C25 Si11 111.03(13)
Si12 C25 Si4 123.92(14)
Si11 C25 Si4 117.28(14)
Si12 C25 H25 99.3
Si11 C25 H25 99.3
Si4 C25 H25 99.3
Si11 C26 H26A 109.5
Si11 C26 H26B 109.5
H26A C26 H26B 109.5
Si11 C26 H26C 109.5
H26A C26 H26C 109.5
H26B C26 H26C 109.5
Si11 C27 H27A 109.5
Si11 C27 H27B 109.5
H27A C27 H27B 109.5
Si11 C27 H27C 109.5
H27A C27 H27C 109.5
H27B C27 H27C 109.5
Si11 C28 H28A 109.5
Si11 C28 H28B 109.5
H28A C28 H28B 109.5
Si11 C28 H28C 109.5
H28A C28 H28C 109.5
H28B C28 H28C 109.5
Si12 C29 H29A 109.5
Si12 C29 H29B 109.5
H29A C29 H29B 109.5
Si12 C29 H29C 109.5
H29A C29 H29C 109.5
H29B C29 H29C 109.5
Si12 C30 H30A 109.5
Si12 C30 H30B 109.5
H30A C30 H30B 109.5
Si12 C30 H30C 109.5
H30A C30 H30C 109.5
H30B C30 H30C 109.5
Si12 C31 H31A 109.5
Si12 C31 H31B 109.5
H31A C31 H31B 109.5
Si12 C31 H31C 109.5
H31A C31 H31C 109.5
H31B C31 H31C 109.5
C33 C32 C34 108.5(2)
C33 C32 Si4 115.44(19)
C34 C32 Si4 111.31(19)
C33 C32 H32 107.1
C34 C32 H32 107.1
Si4 C32 H32 107.1
C32 C33 H33A 109.5
C32 C33 H33B 109.5
H33A C33 H33B 109.5
C32 C33 H33C 109.5
H33A C33 H33C 109.5
H33B C33 H33C 109.5
C32 C34 H34A 109.5
C32 C34 H34B 109.5
H34A C34 H34B 109.5
C32 C34 H34C 109.5
H34A C34 H34C 109.5
H34B C34 H34C 109.5
N1 C35 C36 117.8(3)
N1 C35 Si2 107.44(18)
C36 C35 Si2 134.4(2)
C35 C36 C37 122.3(3)
C35 C36 H36 118.9
C37 C36 H36 118.9
N2 C37 C36 122.1(3)
N2 C37 C38 121.0(3)
C36 C37 C38 116.9(3)
C39 C38 C37 120.0(3)
C39 C38 H38 120.0
C37 C38 H38 120.0
N1 C39 C38 121.6(3)
N1 C39 H39 119.2
C38 C39 H39 119.2
N2 C40 H40A 109.5
N2 C40 H40B 109.5
H40A C40 H40B 109.5
N2 C40 H40C 109.5
H40A C40 H40C 109.5
H40B C40 H40C 109.5
N2 C41 H41A 109.5
N2 C41 H41B 109.5
H41A C41 H41B 109.5
N2 C41 H41C 109.5
H41A C41 H41C 109.5
H41B C41 H41C 109.5
C43 C42 H42A 109.5
C43 C42 H42B 109.5
H42A C42 H42B 109.5
C43 C42 H42C 109.5
H42A C42 H42C 109.5
H42B C42 H42C 109.5
C42 C43 C44 98.0(12)
C42 C43 H43A 112.2
C44 C43 H43A 112.2
C42 C43 H43B 112.2
C44 C43 H43B 112.2
H43A C43 H43B 109.8
C45 C44 C43 118.6(12)
C45 C44 H44A 107.7
C43 C44 H44A 107.7
C45 C44 H44B 107.7
C43 C44 H44B 107.7
H44A C44 H44B 107.1
C46 C45 C44 114.9(14)
C46 C45 H45A 108.6
C44 C45 H45A 108.6
C46 C45 H45B 108.6
C44 C45 H45B 108.6
H45A C45 H45B 107.5
C45 C46 H46A 109.5
C45 C46 H46B 109.5
H46A C46 H46B 109.5
C45 C46 H46C 109.5
H46A C46 H46C 109.5
H46B C46 H46C 109.5
C39 N1 C35 121.3(2)
C39 N1 Si1 134.7(2)
C35 N1 Si1 103.95(17)
C37 N2 C40 120.8(3)
C37 N2 C41 121.4(3)
C40 N2 C41 117.5(3)
N1 Si1 Si2 77.05(8)
N1 Si1 Si3 108.67(8)
Si2 Si1 Si3 130.97(4)
N1 Si1 H1A 102.2(11)
Si2 Si1 H1A 118.3(11)
Si3 Si1 H1A 108.1(11)
C35 Si2 Si1 71.32(9)
C35 Si2 Si4 112.07(9)
Si1 Si2 Si4 111.65(4)
C1 Si3 C15 111.43(12)
C1 Si3 C8 103.65(12)
C15 Si3 C8 109.28(12)
C1 Si3 Si1 109.49(9)
C15 Si3 Si1 106.38(9)
C8 Si3 Si1 116.70(9)
C32 Si4 C25 106.80(12)
C32 Si4 C18 111.59(12)
C25 Si4 C18 101.58(12)
C32 Si4 Si2 99.98(9)
C25 Si4 Si2 129.27(9)
C18 Si4 Si2 107.45(9)
C3 Si5 C2 104.35(16)
C3 Si5 C4 108.40(16)
C2 Si5 C4 105.49(17)
C3 Si5 C1 113.52(14)
C2 Si5 C1 115.68(13)
C4 Si5 C1 108.91(15)
C7 Si6 C6 108.57(16)
C7 Si6 C5 107.83(15)
C6 Si6 C5 102.23(15)
C7 Si6 C1 113.46(14)
C6 Si6 C1 110.24(15)
C5 Si6 C1 113.82(14)
C9 Si7 C10 106.39(16)
C9 Si7 C11 101.62(17)
C10 Si7 C11 107.79(18)
C9 Si7 C8 117.29(13)
C10 Si7 C8 107.97(14)
C11 Si7 C8 115.11(15)
C14 Si8 C13 107.28(15)
C14 Si8 C12 102.18(15)
C13 Si8 C12 108.68(15)
C14 Si8 C8 114.41(13)
C13 Si8 C8 114.60(14)
C12 Si8 C8 108.87(13)
C19 Si9 C20 111.06(16)
C19 Si9 C21 104.22(15)
C20 Si9 C21 101.97(16)
C19 Si9 C18 113.29(14)
C20 Si9 C18 112.07(14)
C21 Si9 C18 113.44(14)
C24 Si10 C22 106.83(15)
C24 Si10 C23 102.74(16)
C22 Si10 C23 109.54(16)
C24 Si10 C18 114.65(13)
C22 Si10 C18 111.04(14)
C23 Si10 C18 111.60(15)
C26 Si11 C28 102.43(17)
C26 Si11 C27 109.73(16)
C28 Si11 C27 104.21(17)
C26 Si11 C25 113.21(13)
C28 Si11 C25 118.49(13)
C27 Si11 C25 108.21(14)
C30 Si12 C31 107.36(15)
C30 Si12 C29 105.91(16)
C31 Si12 C29 102.70(16)
C30 Si12 C25 116.63(14)
C31 Si12 C25 111.97(13)
C29 Si12 C25 111.18(14)

loop_
_geom_bond_atom_site_label_1
_geom_bond_atom_site_label_2
_geom_bond_distance
C1 Si6 1.898(3)
C1 Si3 1.910(3)
C1 Si5 1.912(3)
C1 H1B 1.0000
C2 Si5 1.871(3)
C2 H2A 0.9800
C2 H2B 0.9800
C2 H2C 0.9800
C3 Si5 1.864(3)
C3 H3A 0.9800
C3 H3B 0.9800
C3 H3C 0.9800
C4 Si5 1.873(3)
C4 H4A 0.9800
C4 H4B 0.9800
C4 H4C 0.9800
C5 Si6 1.877(3)
C5 H5A 0.9800
C5 H5B 0.9800
C5 H5C 0.9800
C6 Si6 1.874(3)
C6 H6A 0.9800
C6 H6B 0.9800
C6 H6C 0.9800
C7 Si6 1.863(3)
C7 H7A 0.9800
C7 H7B 0.9800
C7 H7C 0.9800
C8 Si8 1.894(3)
C8 Si7 1.916(3)
C8 Si3 1.921(3)
C8 H8 1.0000
C9 Si7 1.862(3)
C9 H9A 0.9800
C9 H9B 0.9800
C9 H9C 0.9800
C10 Si7 1.863(3)
C10 H10A 0.9800
C10 H10B 0.9800
C10 H10C 0.9800
C11 Si7 1.888(4)
C11 H11A 0.9800
C11 H11B 0.9800
C11 H11C 0.9800
C12 Si8 1.878(3)
C12 H12A 0.9800
C12 H12B 0.9800
C12 H12C 0.9800
C13 Si8 1.874(3)
C13 H13A 0.9800
C13 H13B 0.9800
C13 H13C 0.9800
C14 Si8 1.870(3)
C14 H14A 0.9800
C14 H14B 0.9800
C14 H14C 0.9800
C15 C16 1.524(4)
C15 C17 1.531(4)
C15 Si3 1.917(3)
C15 H15 1.0000
C16 H16A 0.9800
C16 H16B 0.9800
C16 H16C 0.9800
C17 H17A 0.9800
C17 H17B 0.9800
C17 H17C 0.9800
C18 Si10 1.887(3)
C18 Si9 1.894(3)
C18 Si4 1.939(3)
C18 H18 1.0000
C19 Si9 1.870(3)
C19 H19A 0.9800
C19 H19B 0.9800
C19 H19C 0.9800
C20 Si9 1.879(3)
C20 H20A 0.9800
C20 H20B 0.9800
C20 H20C 0.9800
C21 Si9 1.886(3)
C21 H21A 0.9800
C21 H21B 0.9800
C21 H21C 0.9800
C22 Si10 1.877(3)
C22 H22A 0.9800
C22 H22B 0.9800
C22 H22C 0.9800
C23 Si10 1.880(3)
C23 H23A 0.9800
C23 H23B 0.9800
C23 H23C 0.9800
C24 Si10 1.870(3)
C24 H24A 0.9800
C24 H24B 0.9800
C24 H24C 0.9800
C25 Si12 1.898(3)
C25 Si11 1.907(3)
C25 Si4 1.935(3)
C25 H25 1.0000
C26 Si11 1.863(3)
C26 H26A 0.9800
C26 H26B 0.9800
C26 H26C 0.9800
C27 Si11 1.877(3)
C27 H27A 0.9800
C27 H27B 0.9800
C27 H27C 0.9800
C28 Si11 1.872(3)
C28 H28A 0.9800
C28 H28B 0.9800
C28 H28C 0.9800
C29 Si12 1.875(3)
C29 H29A 0.9800
C29 H29B 0.9800
C29 H29C 0.9800
C30 Si12 1.869(3)
C30 H30A 0.9800
C30 H30B 0.9800
C30 H30C 0.9800
C31 Si12 1.870(3)
C31 H31A 0.9800
C31 H31B 0.9800
C31 H31C 0.9800
C32 C33 1.533(4)
C32 C34 1.539(4)
C32 Si4 1.917(3)
C32 H32 1.0000
C33 H33A 0.9800
C33 H33B 0.9800
C33 H33C 0.9800
C34 H34A 0.9800
C34 H34B 0.9800
C34 H34C 0.9800
C35 N1 1.381(3)
C35 C36 1.388(4)
C35 Si2 1.922(3)
C36 C37 1.405(4)
C36 H36 0.9500
C37 N2 1.353(3)
C37 C38 1.419(4)
C38 C39 1.361(4)
C38 H38 0.9500
C39 N1 1.358(4)
C39 H39 0.9500
C40 N2 1.449(4)
C40 H40A 0.9800
C40 H40B 0.9800
C40 H40C 0.9800
C41 N2 1.466(4)
C41 H41A 0.9800
C41 H41B 0.9800
C41 H41C 0.9800
C42 C43 1.474(14)
C42 H42A 0.9800
C42 H42B 0.9800
C42 H42C 0.9800
C43 C44 1.577(13)
C43 H43A 0.9900
C43 H43B 0.9900
C44 C45 1.520(12)
C44 H44A 0.9900
C44 H44B 0.9900
C45 C46 1.441(13)
C45 H45A 0.9900
C45 H45B 0.9900
C46 H46A 0.9800
C46 H46B 0.9800
C46 H46C 0.9800
N1 Si1 1.841(2)
Si1 Si2 2.4061(11)
Si1 Si3 2.4181(11)
Si1 H1A 1.39(3)
Si2 Si4 2.4248(11)

loop_
_geom_torsion_atom_site_label_1
_geom_torsion_atom_site_label_2
_geom_torsion_atom_site_label_3
_geom_torsion_atom_site_label_4
_geom_torsion
N1 C35 C36 C37 -4.0(4)
Si2 C35 C36 C37 -176.8(2)
C35 C36 C37 N2 -177.8(3)
C35 C36 C37 C38 2.3(4)
N2 C37 C38 C39 -179.0(3)
C36 C37 C38 C39 0.9(4)
C37 C38 C39 N1 -2.4(4)
C42 C43 C44 C45 177.9(10)
C43 C44 C45 C46 -179.3(10)
C38 C39 N1 C35 0.6(4)
C38 C39 N1 Si1 -176.8(2)
C36 C35 N1 C39 2.5(4)
Si2 C35 N1 C39 177.1(2)
C36 C35 N1 Si1 -179.3(2)
Si2 C35 N1 Si1 -4.71(19)
C36 C37 N2 C40 -2.8(4)
C38 C37 N2 C40 177.0(3)
C36 C37 N2 C41 170.7(3)
C38 C37 N2 C41 -9.5(4)
C39 N1 Si1 Si2 -178.5(3)
C35 N1 Si1 Si2 3.68(15)
C39 N1 Si1 Si3 -49.3(3)
C35 N1 Si1 Si3 132.91(15)
N1 C35 Si2 Si1 3.69(15)
C36 C35 Si2 Si1 177.0(3)
N1 C35 Si2 Si4 110.14(16)
C36 C35 Si2 Si4 -76.5(3)
N1 Si1 Si2 C35 -2.71(11)
Si3 Si1 Si2 C35 -106.32(10)
N1 Si1 Si2 Si4 -109.71(8)
Si3 Si1 Si2 Si4 146.67(5)
Si6 C1 Si3 C15 -31.5(2)
Si5 C1 Si3 C15 -175.44(14)
Si6 C1 Si3 C8 -148.94(16)
Si5 C1 Si3 C8 67.16(18)
Si6 C1 Si3 Si1 85.86(16)
Si5 C1 Si3 Si1 -58.04(17)
C16 C15 Si3 C1 -148.3(2)
C17 C15 Si3 C1 84.8(2)
C16 C15 Si3 C8 -34.3(2)
C17 C15 Si3 C8 -161.2(2)
C16 C15 Si3 Si1 92.4(2)
C17 C15 Si3 Si1 -34.5(2)
Si8 C8 Si3 C1 -148.15(16)
Si7 C8 Si3 C1 64.02(17)
Si8 C8 Si3 C15 92.95(18)
Si7 C8 Si3 C15 -54.88(18)
Si8 C8 Si3 Si1 -27.7(2)
Si7 C8 Si3 Si1 -175.56(10)
N1 Si1 Si3 C1 -158.47(12)
Si2 Si1 Si3 C1 -69.61(11)
N1 Si1 Si3 C15 -37.94(13)
Si2 Si1 Si3 C15 50.92(11)
N1 Si1 Si3 C8 84.27(13)
Si2 Si1 Si3 C8 173.13(10)
C33 C32 Si4 C25 -172.6(2)
C34 C32 Si4 C25 -48.4(2)
C33 C32 Si4 C18 77.2(2)
C34 C32 Si4 C18 -158.62(19)
C33 C32 Si4 Si2 -36.2(2)
C34 C32 Si4 Si2 87.99(19)
Si12 C25 Si4 C32 95.54(18)
Si11 C25 Si4 C32 -50.90(18)
Si12 C25 Si4 C18 -147.44(16)
Si11 C25 Si4 C18 66.11(17)
Si12 C25 Si4 Si2 -23.2(2)
Si11 C25 Si4 Si2 -169.63(8)
Si10 C18 Si4 C32 -173.43(14)
Si9 C18 Si4 C32 -34.41(19)
Si10 C18 Si4 C25 73.09(16)
Si9 C18 Si4 C25 -147.89(15)
Si10 C18 Si4 Si2 -64.79(15)
Si9 C18 Si4 Si2 74.23(16)
C35 Si2 Si4 C32 -149.78(12)
Si1 Si2 Si4 C32 -71.95(9)
C35 Si2 Si4 C25 -28.25(15)
Si1 Si2 Si4 C25 49.58(12)
C35 Si2 Si4 C18 93.68(13)
Si1 Si2 Si4 C18 171.51(9)
Si6 C1 Si5 C3 -34.9(2)
Si3 C1 Si5 C3 112.18(18)
Si6 C1 Si5 C2 -155.52(16)
Si3 C1 Si5 C2 -8.4(2)
Si6 C1 Si5 C4 85.93(19)
Si3 C1 Si5 C4 -126.96(19)
Si3 C1 Si6 C7 -67.0(2)
Si5 C1 Si6 C7 78.45(18)
Si3 C1 Si6 C6 170.97(17)
Si5 C1 Si6 C6 -43.6(2)
Si3 C1 Si6 C5 56.8(2)
Si5 C1 Si6 C5 -157.73(15)
Si8 C8 Si7 C9 -145.54(16)
Si3 C8 Si7 C9 6.9(2)
Si8 C8 Si7 C10 94.38(18)
Si3 C8 Si7 C10 -113.22(18)
Si8 C8 Si7 C11 -26.1(2)
Si3 C8 Si7 C11 126.34(19)
Si7 C8 Si8 C14 -166.03(14)
Si3 C8 Si8 C14 44.8(2)
Si7 C8 Si8 C13 69.46(17)
Si3 C8 Si8 C13 -79.7(2)
Si7 C8 Si8 C12 -52.46(19)
Si3 C8 Si8 C12 158.38(18)
Si10 C18 Si9 C19 79.26(18)
Si4 C18 Si9 C19 -61.5(2)
Si10 C18 Si9 C20 -154.12(15)
Si4 C18 Si9 C20 65.1(2)
Si10 C18 Si9 C21 -39.3(2)
Si4 C18 Si9 C21 179.90(16)
Si9 C18 Si10 C24 -172.24(14)
Si4 C18 Si10 C24 -29.7(2)
Si9 C18 Si10 C22 -51.05(19)
Si4 C18 Si10 C22 91.49(18)
Si9 C18 Si10 C23 71.49(19)
Si4 C18 Si10 C23 -145.98(17)
Si12 C25 Si11 C26 -38.5(2)
Si4 C25 Si11 C26 112.11(18)
Si12 C25 Si11 C28 -158.40(18)
Si4 C25 Si11 C28 -7.8(2)
Si12 C25 Si11 C27 83.41(18)
Si4 C25 Si11 C27 -126.03(17)
Si11 C25 Si12 C30 80.23(18)
Si4 C25 Si12 C30 -68.0(2)
Si11 C25 Si12 C31 -155.55(15)
Si4 C25 Si12 C31 56.2(2)
Si11 C25 Si12 C29 -41.3(2)
Si4 C25 Si12 C29 170.45(18)
